data_7124743
loop_
_publ_author_name
'Ma, Lili'
'Ma, Rong'
'Wang, Zhigang'
'Yiu, Shek-Man'
'Zhu, Guangyu'

_publ_section_title
;
 Heterodinuclear Pt(iv)-Ru(ii) anticancer prodrugs to combat both drug
 resistance and tumor metastasis.
;
_journal_issue 71
_journal_name_full 'Chemical communications (Cambridge, England)'
_journal_page_first 10735
_journal_page_last 10738
_journal_paper_doi 10.1039/c6cc04354b
_journal_volume 52
_journal_year 2016
_chemical_formula_moiety 'C18 H23 Cl2 N O2 Ru'
_chemical_formula_sum 'C18 H23 Cl2 N O2 Ru'
_chemical_formula_weight 457.34
_chemical_name_systematic 'PPA-Ru(II) 5'
_space_group_crystal_system monoclinic
_space_group_IT_number 14
_space_group_name_Hall '-P 2yn'
_space_group_name_H-M_alt 'P 1 21/n 1'
_atom_sites_solution_hydrogens geom
_atom_sites_solution_primary direct
_atom_sites_solution_secondary difmap
_audit_creation_date
;
'Wed Feb 04 10:05:28 2015'
;
_audit_creation_method
;
CrysAlisPro, Oxford Diffraction Ltd.,
Version 1.171.35.21 (release 20-01-2012 CrysAlis171 .NET)
(compiled Jan 23 2012,18:06:46)
;
_audit_update_record
;
2016-01-05 deposited with the CCDC.
2016-08-10 downloaded from the CCDC.
;
_cell_angle_alpha 90.0
_cell_angle_beta 109.476(2)
_cell_angle_gamma 90.0
_cell_formula_units_Z 4
_cell_length_a 13.7506(3)
_cell_length_b 7.06591(11)
_cell_length_c 19.8176(4)
_cell_measurement_reflns_used 3596
_cell_measurement_temperature 193(2)
_cell_measurement_theta_max 71.5707
_cell_measurement_theta_min 3.4064
_cell_volume 1815.31(6)
_computing_cell_refinement
;
CrysAlisPro, Agilent Technologies,
Version 1.171.35.21 (release 20-01-2012 CrysAlis171 .NET)
(compiled Jan 23 2012,18:06:46)
;
_computing_data_collection
;
CrysAlisPro, Agilent Technologies,
Version 1.171.35.21 (release 20-01-2012 CrysAlis171 .NET)
(compiled Jan 23 2012,18:06:46)
;
_computing_data_reduction
;
CrysAlisPro, Agilent Technologies,
Version 1.171.35.21 (release 20-01-2012 CrysAlis171 .NET)
(compiled Jan 23 2012,18:06:46)
;
_computing_molecular_graphics 'Olex2 (Dolomanov et al., 2009)'
_computing_publication_material 'Olex2 (Dolomanov et al., 2009)'
_computing_structure_refinement 'XL (Sheldrick, 2008)'
_computing_structure_solution 'SHELXS-97 (Sheldrick, 1990)'
_diffrn_ambient_temperature 193(2)
_diffrn_detector_area_resol_mean 16.1270
_diffrn_measured_fraction_theta_full 0.984
_diffrn_measured_fraction_theta_max 0.984
_diffrn_measurement_details
;
#__ type_ start__ end____ width___ exp.time_
  1 omega  -63.00  -21.00   1.0000    8.0000
omega____ theta____ kappa____ phi______ frames
    -        0.0000  -77.0000 -180.0000 42

#__ type_ start__ end____ width___ exp.time_
  2 omega   41.00   72.00   1.0000    8.0000
omega____ theta____ kappa____ phi______ frames
    -        0.0000 -178.0000  -90.0000 31

#__ type_ start__ end____ width___ exp.time_
  3 omega   13.00   40.00   1.0000    8.0000
omega____ theta____ kappa____ phi______ frames
    -        0.0000  -99.0000   30.0000 27

#__ type_ start__ end____ width___ exp.time_
  4 omega   79.00  108.00   1.0000   32.0000
omega____ theta____ kappa____ phi______ frames
    -       55.0000  113.0000 -174.0000 29

#__ type_ start__ end____ width___ exp.time_
  5 omega   78.00  110.00   1.0000   32.0000
omega____ theta____ kappa____ phi______ frames
    -       55.0000  125.0000   60.0000 32

#__ type_ start__ end____ width___ exp.time_
  6 omega   73.00  100.00   1.0000   32.0000
omega____ theta____ kappa____ phi______ frames
    -       55.0000  125.0000 -120.0000 27

#__ type_ start__ end____ width___ exp.time_
  7 omega   73.00   99.00   1.0000   32.0000
omega____ theta____ kappa____ phi______ frames
    -       55.0000  125.0000  -60.0000 26

#__ type_ start__ end____ width___ exp.time_
  8 omega   78.00  103.00   1.0000   32.0000
omega____ theta____ kappa____ phi______ frames
    -       55.0000  125.0000 -150.0000 25

#__ type_ start__ end____ width___ exp.time_
  9 omega  -10.00   76.00   1.0000   32.0000
omega____ theta____ kappa____ phi______ frames
    -       55.0000  -99.0000  -90.0000 86

#__ type_ start__ end____ width___ exp.time_
 10 omega  -14.00   68.00   1.0000   32.0000
omega____ theta____ kappa____ phi______ frames
    -       55.0000  -37.0000  -60.0000 82

#__ type_ start__ end____ width___ exp.time_
 11 omega   38.00   67.00   1.0000   64.0000
omega____ theta____ kappa____ phi______ frames
    -      110.0000  -37.0000   60.0000 29

#__ type_ start__ end____ width___ exp.time_
 12 omega   77.00  124.00   1.0000   64.0000
omega____ theta____ kappa____ phi______ frames
    -      110.0000  -77.0000 -150.0000 47

#__ type_ start__ end____ width___ exp.time_
 13 omega   40.00   71.00   1.0000   64.0000
omega____ theta____ kappa____ phi______ frames
    -      110.0000  -37.0000  -90.0000 31

#__ type_ start__ end____ width___ exp.time_
 14 omega   39.00   71.00   1.0000   64.0000
omega____ theta____ kappa____ phi______ frames
    -      110.0000  -37.0000   30.0000 32

#__ type_ start__ end____ width___ exp.time_
 15 omega   41.00   81.00   1.0000   64.0000
omega____ theta____ kappa____ phi______ frames
    -      110.0000  -50.0000 -180.0000 40

#__ type_ start__ end____ width___ exp.time_
 16 omega   39.00   70.00   1.0000   64.0000
omega____ theta____ kappa____ phi______ frames
    -      110.0000  -37.0000 -120.0000 31

#__ type_ start__ end____ width___ exp.time_
 17 omega   39.00   71.00   1.0000   64.0000
omega____ theta____ kappa____ phi______ frames
    -      110.0000  -37.0000 -150.0000 32

#__ type_ start__ end____ width___ exp.time_
 18 omega   42.00   67.00   1.0000   64.0000
omega____ theta____ kappa____ phi______ frames
    -      110.0000 -111.0000  -60.0000 25

#__ type_ start__ end____ width___ exp.time_
 19 omega   46.00   71.00   1.0000   64.0000
omega____ theta____ kappa____ phi______ frames
    -      110.0000  -50.0000  150.0000 25

#__ type_ start__ end____ width___ exp.time_
 20 omega   88.00  172.00   1.0000   64.0000
omega____ theta____ kappa____ phi______ frames
    -      110.0000   50.0000  150.0000 84

#__ type_ start__ end____ width___ exp.time_
 21 omega   43.00   71.00   1.0000   64.0000
omega____ theta____ kappa____ phi______ frames
    -      110.0000  -37.0000    0.0000 28

#__ type_ start__ end____ width___ exp.time_
 22 omega   64.00   89.00   1.0000   64.0000
omega____ theta____ kappa____ phi______ frames
    -      110.0000 -111.0000 -120.0000 25

#__ type_ start__ end____ width___ exp.time_
 23 omega   37.00   65.00   1.0000   64.0000
omega____ theta____ kappa____ phi______ frames
    -      110.0000  -25.0000  -30.0000 28

#__ type_ start__ end____ width___ exp.time_
 24 omega   37.00   62.00   1.0000   64.0000
omega____ theta____ kappa____ phi______ frames
    -      110.0000  -25.0000  120.0000 25
;
_diffrn_measurement_device_type 'Xcalibur, Sapphire3, Gemini ultra'
_diffrn_measurement_method '\w scans'
_diffrn_orient_matrix_UB_11 0.0459316000
_diffrn_orient_matrix_UB_12 -0.0016680000
_diffrn_orient_matrix_UB_13 -0.0610758000
_diffrn_orient_matrix_UB_21 0.1058321000
_diffrn_orient_matrix_UB_22 0.0574664000
_diffrn_orient_matrix_UB_23 0.0533321000
_diffrn_orient_matrix_UB_31 0.0285723000
_diffrn_orient_matrix_UB_32 -0.2102510000
_diffrn_orient_matrix_UB_33 0.0150322000
_diffrn_radiation_monochromator mirror
_diffrn_radiation_type CuK\a
_diffrn_radiation_wavelength 1.54178
_diffrn_reflns_av_R_equivalents 0.0454
_diffrn_reflns_av_unetI/netI 0.0613
_diffrn_reflns_limit_h_max 16
_diffrn_reflns_limit_h_min -15
_diffrn_reflns_limit_k_max 4
_diffrn_reflns_limit_k_min -8
_diffrn_reflns_limit_l_max 24
_diffrn_reflns_limit_l_min -24
_diffrn_reflns_number 6890
_diffrn_reflns_theta_full 71.71
_diffrn_reflns_theta_max 71.71
_diffrn_reflns_theta_min 3.44
_diffrn_source 'Enhance Ultra (Cu) X-ray Source'
_exptl_absorpt_coefficient_mu 9.782
_exptl_absorpt_correction_T_max 1.00000
_exptl_absorpt_correction_T_min 0.33577
_exptl_absorpt_correction_type multi-scan
_exptl_absorpt_process_details
;
CrysAlisPro, Agilent Technologies,
Version 1.171.35.21 (release 20-01-2012 CrysAlis171 .NET)
(compiled Jan 23 2012,18:06:46)
Empirical absorption correction using spherical harmonics,
 implemented in SCALE3 ABSPACK scaling algorithm.
;
_exptl_crystal_colour yellow
_exptl_crystal_density_diffrn 1.673
_exptl_crystal_density_method 'not measured'
_exptl_crystal_description needle
_exptl_crystal_F_000 928
_exptl_crystal_size_max 0.79
_exptl_crystal_size_mid 0.14
_exptl_crystal_size_min 0.01
_refine_diff_density_max 2.938
_refine_diff_density_min -1.093
_refine_diff_density_rms 0.208
_refine_ls_extinction_method none
_refine_ls_goodness_of_fit_ref 1.105
_refine_ls_hydrogen_treatment constr
_refine_ls_matrix_type full
_refine_ls_number_parameters 221
_refine_ls_number_reflns 3491
_refine_ls_number_restraints 0
_refine_ls_restrained_S_all 1.105
_refine_ls_R_factor_all 0.0565
_refine_ls_R_factor_gt 0.0539
_refine_ls_shift/su_max 0.001
_refine_ls_shift/su_mean 0.000
_refine_ls_structure_factor_coef Fsqd
_refine_ls_weighting_details 'calc w=1/[\s^2^(Fo^2^)+(0.1171P)^2^+0.6890P] where P=(Fo^2^+2Fc^2^)/3'
_refine_ls_weighting_scheme calc
_refine_ls_wR_factor_gt 0.1584
_refine_ls_wR_factor_ref 0.1640
_reflns_number_gt 3205
_reflns_number_total 3491
_reflns_threshold_expression >2sigma(I)
_cod_data_source_file c6cc04354b2.cif
_cod_data_source_block 020215a_malili
_cod_database_code 7124743
_cell_oxdiff_angle_alpha 90.022(4)
_cell_oxdiff_angle_beta 109.479(5)
_cell_oxdiff_angle_gamma 89.988(4)
_cell_oxdiff_length_a 13.7486(7)
_cell_oxdiff_length_b 7.0678(3)
_cell_oxdiff_length_c 19.8155(11)
_cell_oxdiff_measurement_reflns_used 3596
_cell_oxdiff_volume 1815.31(15)
_reflns_odcompleteness_completeness 99.89
_reflns_odcompleteness_iscentric 1
_reflns_odcompleteness_theta 68.13
_olex2_refinement_description
;
1. Fixed Uiso
 At 1.2 times of:
  All C(H) groups, All C(H,H) groups
 At 1.5 times of:
  All C(H,H,H) groups, All O(H) groups
2.a Ternary CH refined with riding coordinates:
 C8(H8)
2.b Secondary CH2 refined with riding coordinates:
 C16(H16A,H16B), C17(H17A,H17B)
2.c Aromatic/amide H refined with riding coordinates:
 C1(H1), C2(H2A), C4(H4), C5(H5), C11(H11), C12(H12), C13(H13), C15(H15)
2.d Idealised Me refined as rotating group:
 C7(H7A,H7B,H7C), C9(H9A,H9B,H9C), C10(H10A,H10B,H10C)
2.e Idealised tetrahedral OH refined as rotating group:
 O2(H2)
;

loop_
_space_group_symop_id
_space_group_symop_operation_xyz
1 'x, y, z'
2 '-x+1/2, y+1/2, -z+1/2'
3 '-x, -y, -z'
4 'x-1/2, -y-1/2, z-1/2'

loop_
_atom_site_label
_atom_site_type_symbol
_atom_site_fract_x
_atom_site_fract_y
_atom_site_fract_z
_atom_site_U_iso_or_equiv
_atom_site_adp_type
_atom_site_occupancy
_atom_site_symmetry_multiplicity
_atom_site_calc_flag
_atom_site_refinement_flags_posn
Ru1 Ru 1.05198(2) 0.50642(3) 0.248625(15) 0.01819(19) Uani 1 1 d .
Cl1 Cl 1.10177(8) 0.25742(12) 0.33729(5) 0.0283(3) Uani 1 1 d .
Cl2 Cl 0.98739(8) 0.26318(12) 0.15897(5) 0.0285(3) Uani 1 1 d .
O1 O 0.9728(3) 0.7759(5) 0.4782(2) 0.0456(8) Uani 1 1 d .
O2 O 0.8586(4) 1.0047(4) 0.4719(3) 0.0461(10) Uani 1 1 d .
H2 H 0.9109 1.0734 0.4792 0.069 Uiso 1 1 calc GR
N1 N 0.9057(3) 0.4992(4) 0.2645(2) 0.0228(8) Uani 1 1 d .
C1 C 1.0633(3) 0.8015(6) 0.2788(2) 0.0269(8) Uani 1 1 d .
H1 H 1.0249 0.8712 0.3024 0.032 Uiso 1 1 calc R
C2 C 1.0265(3) 0.7917(5) 0.2035(2) 0.0255(8) Uani 1 1 d .
H2A H 0.9648 0.8562 0.1774 0.031 Uiso 1 1 calc R
C3 C 1.0805(3) 0.6867(5) 0.16629(19) 0.0232(7) Uani 1 1 d .
C4 C 1.1747(3) 0.5957(5) 0.2079(2) 0.0249(7) Uani 1 1 d .
H4 H 1.2129 0.5261 0.1842 0.030 Uiso 1 1 calc R
C5 C 1.2112(3) 0.6076(6) 0.2824(2) 0.0260(8) Uani 1 1 d .
H5 H 1.2740 0.5463 0.3085 0.031 Uiso 1 1 calc R
C6 C 1.1556(3) 0.7110(6) 0.3207(2) 0.0272(8) Uani 1 1 d .
C7 C 1.1914(4) 0.7201(7) 0.4006(2) 0.0393(10) Uani 1 1 d .
H7A H 1.1316 0.7174 0.4169 0.059 Uiso 1 1 calc GR
H7B H 1.2301 0.8376 0.4167 0.059 Uiso 1 1 calc GR
H7C H 1.2360 0.6114 0.4205 0.059 Uiso 1 1 calc GR
C8 C 1.0425(3) 0.6689(6) 0.0857(2) 0.0289(8) Uani 1 1 d .
H8 H 1.0552 0.5358 0.0736 0.035 Uiso 1 1 calc R
C9 C 1.1067(4) 0.7989(9) 0.0558(2) 0.0459(12) Uani 1 1 d .
H9A H 1.0961 0.9306 0.0671 0.069 Uiso 1 1 calc GR
H9B H 1.0856 0.7833 0.0038 0.069 Uiso 1 1 calc GR
H9C H 1.1799 0.7664 0.0773 0.069 Uiso 1 1 calc GR
C10 C 0.9289(4) 0.7096(8) 0.0501(2) 0.0411(10) Uani 1 1 d .
H10A H 0.8883 0.6168 0.0661 0.062 Uiso 1 1 calc GR
H10B H 0.9113 0.7014 -0.0020 0.062 Uiso 1 1 calc GR
H10C H 0.9134 0.8371 0.0631 0.062 Uiso 1 1 calc GR
C11 C 0.8184(4) 0.5257(6) 0.2108(3) 0.0270(9) Uani 1 1 d .
H11 H 0.8206 0.5277 0.1634 0.032 Uiso 1 1 calc R
C12 C 0.7243(3) 0.5504(6) 0.2206(2) 0.0288(8) Uani 1 1 d .
H12 H 0.6633 0.5685 0.1806 0.035 Uiso 1 1 calc R
C13 C 0.7201(3) 0.5483(6) 0.2896(2) 0.0286(8) Uani 1 1 d .
H13 H 0.6565 0.5683 0.2977 0.034 Uiso 1 1 calc R
C14 C 0.8103(4) 0.5166(5) 0.3468(3) 0.0278(10) Uani 1 1 d .
C15 C 0.9023(4) 0.4952(5) 0.3322(3) 0.0258(9) Uani 1 1 d .
H15 H 0.9647 0.4772 0.3710 0.031 Uiso 1 1 calc R
C16 C 0.8126(4) 0.5040(5) 0.4237(3) 0.0320(11) Uani 1 1 d .
H16A H 0.8801 0.4523 0.4536 0.038 Uiso 1 1 calc R
H16B H 0.7586 0.4143 0.4262 0.038 Uiso 1 1 calc R
C17 C 0.7954(3) 0.6944(7) 0.4549(2) 0.0343(9) Uani 1 1 d .
H17A H 0.7331 0.7551 0.4213 0.041 Uiso 1 1 calc R
H17B H 0.7821 0.6715 0.5004 0.041 Uiso 1 1 calc R
C18 C 0.8842(3) 0.8267(6) 0.4687(2) 0.0334(9) Uani 1 1 d .

loop_
_atom_site_aniso_label
_atom_site_aniso_U_11
_atom_site_aniso_U_22
_atom_site_aniso_U_33
_atom_site_aniso_U_23
_atom_site_aniso_U_13
_atom_site_aniso_U_12
Ru1 0.0186(3) 0.0159(3) 0.0227(3) -0.00104(7) 0.01035(18) -0.00045(7)
Cl1 0.0325(5) 0.0229(5) 0.0317(5) 0.0062(3) 0.0136(4) 0.0037(3)
Cl2 0.0345(5) 0.0243(5) 0.0302(5) -0.0067(3) 0.0154(4) -0.0068(3)
O1 0.0337(17) 0.0371(18) 0.067(2) -0.0114(16) 0.0186(17) 0.0023(14)
O2 0.041(2) 0.035(2) 0.059(3) -0.0099(13) 0.013(2) 0.0079(12)
N1 0.021(2) 0.0227(19) 0.0284(19) -0.0044(10) 0.0127(16) -0.0033(10)
C1 0.0296(19) 0.0167(17) 0.039(2) -0.0046(15) 0.0171(16) -0.0017(14)
C2 0.0247(18) 0.0168(16) 0.038(2) 0.0019(15) 0.0143(16) -0.0007(14)
C3 0.0228(17) 0.0211(17) 0.0285(17) 0.0041(13) 0.0123(14) -0.0017(14)
C4 0.0208(17) 0.0251(19) 0.0338(18) 0.0006(14) 0.0159(14) -0.0017(14)
C5 0.0212(17) 0.0255(18) 0.0322(18) 0.0032(14) 0.0101(14) -0.0027(14)
C6 0.031(2) 0.0223(17) 0.0299(19) -0.0030(14) 0.0123(16) -0.0071(15)
C7 0.043(3) 0.044(2) 0.029(2) -0.0074(17) 0.0089(18) -0.009(2)
C8 0.0294(19) 0.031(2) 0.0287(18) -0.0002(15) 0.0131(15) -0.0002(15)
C9 0.038(2) 0.070(3) 0.032(2) 0.011(2) 0.0147(19) -0.009(2)
C10 0.032(2) 0.060(3) 0.029(2) 0.0031(19) 0.0070(17) 0.000(2)
C11 0.030(2) 0.0252(18) 0.028(2) -0.0049(15) 0.0138(18) -0.0028(15)
C12 0.026(2) 0.0230(17) 0.039(2) -0.0002(17) 0.0122(16) 0.0012(17)
C13 0.026(2) 0.0240(18) 0.041(2) -0.0024(17) 0.0183(17) -0.0010(17)
C14 0.032(2) 0.0231(19) 0.036(2) 0.0001(13) 0.021(2) 0.0000(14)
C15 0.021(2) 0.027(2) 0.030(2) -0.0011(12) 0.0093(19) -0.0016(11)
C16 0.036(3) 0.030(3) 0.038(3) 0.0032(14) 0.023(2) -0.0003(14)
C17 0.036(2) 0.042(2) 0.0299(19) 0.0011(17) 0.0178(17) 0.0066(19)
C18 0.035(2) 0.039(2) 0.0292(19) -0.0041(16) 0.0136(16) 0.0066(18)

loop_
_atom_type_symbol
_atom_type_description
_atom_type_scat_dispersion_real
_atom_type_scat_dispersion_imag
_atom_type_scat_source
C C 0.0181 0.0091 'International Tables Vol C Tables 4.2.6.8 and 6.1.1.4'
H H 0.0000 0.0000 'International Tables Vol C Tables 4.2.6.8 and 6.1.1.4'
N N 0.0311 0.0180 'International Tables Vol C Tables 4.2.6.8 and 6.1.1.4'
O O 0.0492 0.0322 'International Tables Vol C Tables 4.2.6.8 and 6.1.1.4'
Ru Ru 0.0552 3.2960 'International Tables Vol C Tables 4.2.6.8 and 6.1.1.4'
Cl Cl 0.3639 0.7018 'International Tables Vol C Tables 4.2.6.8 and 6.1.1.4'

loop_
_geom_angle_atom_site_label_1
_geom_angle_atom_site_label_2
_geom_angle_atom_site_label_3
_geom_angle
Cl2 Ru1 Cl1 87.85(4)
N1 Ru1 Cl1 85.87(10)
N1 Ru1 Cl2 87.61(9)
N1 Ru1 C1 88.09(13)
N1 Ru1 C2 92.97(13)
N1 Ru1 C3 122.05(14)
N1 Ru1 C4 159.83(14)
N1 Ru1 C5 149.14(14)
N1 Ru1 C6 111.04(14)
C1 Ru1 Cl1 121.59(11)
C1 Ru1 Cl2 149.82(11)
C1 Ru1 C2 37.82(16)
C1 Ru1 C3 68.50(14)
C1 Ru1 C4 80.28(15)
C1 Ru1 C5 68.09(15)
C1 Ru1 C6 37.97(15)
C2 Ru1 Cl1 159.39(11)
C2 Ru1 Cl2 112.68(11)
C2 Ru1 C3 37.69(14)
C2 Ru1 C4 67.79(14)
C2 Ru1 C6 68.83(15)
C3 Ru1 Cl1 151.70(10)
C3 Ru1 Cl2 88.81(10)
C4 Ru1 Cl1 114.26(10)
C4 Ru1 Cl2 94.19(10)
C4 Ru1 C3 38.08(13)
C5 Ru1 Cl1 90.20(10)
C5 Ru1 Cl2 122.87(11)
C5 Ru1 C2 80.27(15)
C5 Ru1 C3 68.33(13)
C5 Ru1 C4 37.17(14)
C5 Ru1 C6 38.48(15)
C6 Ru1 Cl1 92.37(11)
C6 Ru1 Cl2 161.33(11)
C6 Ru1 C3 82.18(14)
C6 Ru1 C4 68.73(14)
C18 O2 H2 109.5
C11 N1 Ru1 121.5(3)
C11 N1 C15 118.4(4)
C15 N1 Ru1 119.4(3)
Ru1 C1 H1 129.5
C2 C1 Ru1 72.0(2)
C2 C1 H1 118.9
C2 C1 C6 122.2(4)
C6 C1 Ru1 72.2(2)
C6 C1 H1 118.9
Ru1 C2 H2A 131.1
C1 C2 Ru1 70.1(2)
C1 C2 H2A 119.6
C1 C2 C3 120.8(4)
C3 C2 Ru1 71.9(2)
C3 C2 H2A 119.6
C2 C3 Ru1 70.4(2)
C2 C3 C4 117.7(3)
C2 C3 C8 122.5(3)
C4 C3 Ru1 70.5(2)
C4 C3 C8 119.8(3)
C8 C3 Ru1 130.5(3)
Ru1 C4 H4 130.8
C3 C4 Ru1 71.4(2)
C3 C4 H4 119.4
C5 C4 Ru1 71.1(2)
C5 C4 C3 121.2(3)
C5 C4 H4 119.4
Ru1 C5 H5 130.8
C4 C5 Ru1 71.7(2)
C4 C5 H5 119.3
C4 C5 C6 121.4(3)
C6 C5 Ru1 71.0(2)
C6 C5 H5 119.3
C1 C6 Ru1 69.8(2)
C1 C6 C5 116.7(3)
C1 C6 C7 121.0(4)
C5 C6 Ru1 70.5(2)
C5 C6 C7 122.3(4)
C7 C6 Ru1 129.2(3)
C6 C7 H7A 109.5
C6 C7 H7B 109.5
C6 C7 H7C 109.5
H7A C7 H7B 109.5
H7A C7 H7C 109.5
H7B C7 H7C 109.5
C3 C8 H8 107.7
C3 C8 C9 108.6(3)
C3 C8 C10 114.6(3)
C9 C8 H8 107.7
C10 C8 H8 107.7
C10 C8 C9 110.3(4)
C8 C9 H9A 109.5
C8 C9 H9B 109.5
C8 C9 H9C 109.5
H9A C9 H9B 109.5
H9A C9 H9C 109.5
H9B C9 H9C 109.5
C8 C10 H10A 109.5
C8 C10 H10B 109.5
C8 C10 H10C 109.5
H10A C10 H10B 109.5
H10A C10 H10C 109.5
H10B C10 H10C 109.5
N1 C11 H11 118.5
N1 C11 C12 123.0(4)
C12 C11 H11 118.5
C11 C12 H12 120.5
C11 C12 C13 119.1(4)
C13 C12 H12 120.5
C12 C13 H13 120.5
C12 C13 C14 119.0(4)
C14 C13 H13 120.5
C13 C14 C15 118.2(4)
C13 C14 C16 122.8(4)
C15 C14 C16 119.1(5)
N1 C15 C14 122.3(5)
N1 C15 H15 118.8
C14 C15 H15 118.8
C14 C16 H16A 108.8
C14 C16 H16B 108.8
C14 C16 C17 113.6(3)
H16A C16 H16B 107.7
C17 C16 H16A 108.8
C17 C16 H16B 108.8
C16 C17 H17A 108.9
C16 C17 H17B 108.9
H17A C17 H17B 107.7
C18 C17 C16 113.4(4)
C18 C17 H17A 108.9
C18 C17 H17B 108.9
O1 C18 O2 122.9(5)
O1 C18 C17 123.9(4)
O2 C18 C17 113.1(4)

loop_
_geom_bond_atom_site_label_1
_geom_bond_atom_site_label_2
_geom_bond_distance
Ru1 Cl1 2.4186(9)
Ru1 Cl2 2.4181(9)
Ru1 N1 2.137(4)
Ru1 C1 2.161(4)
Ru1 C2 2.185(4)
Ru1 C3 2.205(3)
Ru1 C4 2.193(4)
Ru1 C5 2.185(4)
Ru1 C6 2.192(4)
O1 C18 1.223(6)
O2 H2 0.8400
O2 C18 1.313(5)
N1 C11 1.326(7)
N1 C15 1.358(6)
C1 H1 0.9500
C1 C2 1.409(6)
C1 C6 1.416(6)
C2 H2A 0.9500
C2 C3 1.418(5)
C3 C4 1.435(5)
C3 C8 1.512(5)
C4 H4 0.9500
C4 C5 1.395(5)
C5 H5 0.9500
C5 C6 1.442(6)
C6 C7 1.494(6)
C7 H7A 0.9800
C7 H7B 0.9800
C7 H7C 0.9800
C8 H8 1.0000
C8 C9 1.524(6)
C8 C10 1.512(6)
C9 H9A 0.9800
C9 H9B 0.9800
C9 H9C 0.9800
C10 H10A 0.9800
C10 H10B 0.9800
C10 H10C 0.9800
C11 H11 0.9500
C11 C12 1.382(6)
C12 H12 0.9500
C12 C13 1.389(6)
C13 H13 0.9500
C13 C14 1.392(7)
C14 C15 1.396(7)
C14 C16 1.517(7)
C15 H15 0.9500
C16 H16A 0.9900
C16 H16B 0.9900
C16 C17 1.532(6)
C17 H17A 0.9900
C17 H17B 0.9900
C17 C18 1.490(6)
